data_4504912
loop_
_publ_author_name
'Bis, Joanna A.'
'Zaworotko, Michael J.'

_publ_section_title
;
 The 2-Aminopyridinium-carboxylate Supramolecular Heterosynthon:&#x2009; A
 Robust Motif for Generation of Multiple-Component Crystals
;
_journal_issue 3
_journal_name_full 'Crystal Growth &amp; Design'
_journal_page_first 1169
_journal_paper_doi 10.1021/cg049622c
_journal_volume 5
_journal_year 2005
_chemical_formula_moiety (C6H9N2)(C8H4O4)0.5
_chemical_formula_sum 'C10 H11 N2 O2'
_chemical_formula_weight 191.21
_chemical_melting_point 523
_chemical_name_common '2-amino-5-picolinium terephthalate 2:1'
_chemical_name_systematic
; 
 2-amino-5-picolinium terephthalate 2:1 
;
_space_group_IT_number 14
_symmetry_cell_setting monoclinic
_symmetry_space_group_name_Hall '-P 2yn'
_symmetry_space_group_name_H-M 'P 1 21/n 1'
_atom_sites_solution_hydrogens geom
_atom_sites_solution_primary direct
_atom_sites_solution_secondary difmap
_audit_creation_method SHELXL-97
_cell_angle_alpha 90.00
_cell_angle_beta 99.622(7)
_cell_angle_gamma 90.00
_cell_formula_units_Z 4
_cell_length_a 5.627(2)
_cell_length_b 14.480(6)
_cell_length_c 11.351(4)
_cell_measurement_temperature 100(2)
_cell_volume 911.9(6)
_computing_cell_refinement 'Bruker SMART'
_computing_data_collection 'Bruker SMART'
_computing_data_reduction 'Bruker SAINT'
_computing_molecular_graphics 'Bruker SHELXTL'
_computing_publication_material 'Bruker SHELXTL'
_computing_structure_refinement 'SHELXL-97 (Sheldrick, 1997)'
_computing_structure_solution 'SHELXS-97 (Sheldrick, 1990)'
_diffrn_ambient_temperature 100(2)
_diffrn_measured_fraction_theta_full 0.993
_diffrn_measured_fraction_theta_max 0.993
_diffrn_measurement_device_type 'CCD area detector'
_diffrn_measurement_method 'phi and omega scans'
_diffrn_radiation_monochromator graphite
_diffrn_radiation_source 'fine-focus sealed tube'
_diffrn_radiation_type MoK\a
_diffrn_radiation_wavelength 0.71073
_diffrn_reflns_av_R_equivalents 0.0577
_diffrn_reflns_av_sigmaI/netI 0.0725
_diffrn_reflns_limit_h_max 6
_diffrn_reflns_limit_h_min -6
_diffrn_reflns_limit_k_max 11
_diffrn_reflns_limit_k_min -17
_diffrn_reflns_limit_l_max 11
_diffrn_reflns_limit_l_min -13
_diffrn_reflns_number 4512
_diffrn_reflns_theta_full 25.11
_diffrn_reflns_theta_max 25.11
_diffrn_reflns_theta_min 2.30
_exptl_absorpt_coefficient_mu 0.099
_exptl_absorpt_correction_T_max 1.000
_exptl_absorpt_correction_T_min 0.446
_exptl_absorpt_correction_type empirical
_exptl_crystal_colour colorless
_exptl_crystal_density_diffrn 1.393
_exptl_crystal_density_meas ?
_exptl_crystal_density_method 'not measured'
_exptl_crystal_description needle
_exptl_crystal_F_000 404
_exptl_crystal_size_max 0.20
_exptl_crystal_size_mid 0.05
_exptl_crystal_size_min 0.05
_refine_diff_density_max 0.356
_refine_diff_density_min -0.341
_refine_diff_density_rms 0.079
_refine_ls_extinction_method none
_refine_ls_goodness_of_fit_ref 0.907
_refine_ls_hydrogen_treatment constr
_refine_ls_matrix_type full
_refine_ls_number_parameters 127
_refine_ls_number_reflns 1615
_refine_ls_number_restraints 0
_refine_ls_restrained_S_all 0.907
_refine_ls_R_factor_all 0.1014
_refine_ls_R_factor_gt 0.0744
_refine_ls_shift/su_max 0.000
_refine_ls_shift/su_mean 0.000
_refine_ls_structure_factor_coef Fsqd
_refine_ls_weighting_details 'calc w=1/[\s^2^(Fo^2^)+(0.1288P)^2^+1.2067P] where P=(Fo^2^+2Fc^2^)/3'
_refine_ls_weighting_scheme calc
_refine_ls_wR_factor_gt 0.1830
_refine_ls_wR_factor_ref 0.2023
_reflns_number_gt 1179
_reflns_number_total 1615
_reflns_threshold_expression >2sigma(I)
_cod_data_source_file cg049622csi20041104_044014.cif
_cod_data_source_block 6
_cod_depositor_comments
;
The following automatic conversions were performed:

'_chemical_melting_point' value '523 K' was changed to '523' - the
value should be numeric and without a unit
designator.

'_symmetry_cell_setting' value 'Monoclinic' changed to
'monoclinic' according to
/home/saulius/struct/CIF-dictionaries/cif_core.dic dictionary named
'cif_core.dic' version 2.4.1 from 2010-06-29.

Automatic conversion script
Id: cif_fix_values 1715 2011-07-08 13:25:40Z adriana 

The following automatic conversions were performed:

'_exptl_crystal_density_meas' value 'not measured' was changed to '?'
- the value is perceived as not measured.

Automatic conversion script
Id: cif_fix_values 3008 2015-01-20 13:52:24Z robertas 

The following automatic conversions were performed:

'_refine_ls_hydrogen_treatment' value 'constra' was replaced with the
value 'constr' as specified in the replacement file
'src/cod-tools/trunk/data/replacement-values/replacement_values.lst'.

Automatic conversion script
Id: cif_fix_values 5376 2017-05-30 11:51:03Z andrius 
;
_cod_original_sg_symbol_Hall 'P 2yn'
_cod_original_sg_symbol_H-M P2(1)/n
_cod_database_code 4504912

loop_
_symmetry_equiv_pos_as_xyz
'x, y, z'
'-x+1/2, y+1/2, -z+1/2'
'-x, -y, -z'
'x-1/2, -y-1/2, z-1/2'

loop_
_atom_site_label
_atom_site_type_symbol
_atom_site_fract_x
_atom_site_fract_y
_atom_site_fract_z
_atom_site_U_iso_or_equiv
_atom_site_adp_type
_atom_site_occupancy
_atom_site_symmetry_multiplicity
_atom_site_calc_flag
_atom_site_refinement_flags
N11 N 1.1697(5) 0.70349(19) 0.4289(3) 0.0186(7) Uani 1 1 d .
H11 H 1.2954 0.7397 0.4498 0.022 Uiso 1 1 calc R
N12 N 1.2180(5) 0.7232(2) 0.2332(3) 0.0237(8) Uani 1 1 d .
H12B H 1.1768 0.7063 0.1509 0.028 Uiso 1 1 d R
H12A H 1.3447 0.7605 0.2534 0.028 Uiso 1 1 d R
C12 C 1.0963(6) 0.6866(2) 0.3125(3) 0.0177(8) Uani 1 1 d .
C13 C 0.8905(6) 0.6289(2) 0.2799(3) 0.0202(8) Uani 1 1 d .
H13 H 0.8312 0.6156 0.1984 0.024 Uiso 1 1 calc R
C14 C 0.7804(6) 0.5932(2) 0.3680(3) 0.0217(8) Uani 1 1 d .
H14 H 0.6431 0.5548 0.3464 0.026 Uiso 1 1 calc R
C15 C 0.8632(6) 0.6113(2) 0.4905(3) 0.0194(8) Uani 1 1 d .
C16 C 1.0589(6) 0.6673(2) 0.5172(3) 0.0204(8) Uani 1 1 d .
H16 H 1.1197 0.6815 0.5983 0.025 Uiso 1 1 calc R
C17 C 0.7408(6) 0.5704(2) 0.5854(3) 0.0230(9) Uani 1 1 d .
H17A H 0.8409 0.5784 0.6608 0.028 Uiso 1 1 d R
H17B H 0.5808 0.5878 0.5934 0.028 Uiso 1 1 d R
H17C H 0.7181 0.5030 0.5725 0.028 Uiso 1 1 d R
O21 O 0.1302(4) 0.66982(16) 0.8135(2) 0.0231(7) Uani 1 1 d .
O22 O 0.0329(4) 0.67809(15) 0.9957(2) 0.0206(6) Uani 1 1 d .
C21 C 0.3340(6) 0.5700(2) 0.9621(3) 0.0177(8) Uani 1 1 d .
C22 C 0.5150(6) 0.5497(2) 0.8966(3) 0.0176(8) Uani 1 1 d .
H22 H 0.5265 0.5839 0.8263 0.021 Uiso 1 1 calc R
C23 C 0.3217(6) 0.5200(2) 1.0669(3) 0.0180(8) Uani 1 1 d .
H23 H 0.2003 0.5342 1.1130 0.022 Uiso 1 1 calc R
C24 C 0.1529(6) 0.6455(2) 0.9197(3) 0.0172(8) Uani 1 1 d .

loop_
_atom_site_aniso_label
_atom_site_aniso_U_11
_atom_site_aniso_U_22
_atom_site_aniso_U_33
_atom_site_aniso_U_23
_atom_site_aniso_U_13
_atom_site_aniso_U_12
N11 0.0217(15) 0.0072(14) 0.0254(18) -0.0013(11) 0.0001(13) -0.0029(11)
N12 0.0261(16) 0.0162(16) 0.0275(19) -0.0025(13) 0.0011(13) -0.0103(13)
C12 0.0207(18) 0.0029(16) 0.029(2) -0.0006(13) 0.0008(15) 0.0027(13)
C13 0.0247(19) 0.0082(17) 0.027(2) -0.0008(14) 0.0015(15) -0.0007(14)
C14 0.0198(18) 0.0101(17) 0.034(2) -0.0043(15) 0.0017(15) -0.0022(14)
C15 0.0203(17) 0.0061(16) 0.031(2) 0.0003(14) 0.0023(15) 0.0018(13)
C16 0.0251(19) 0.0116(17) 0.024(2) -0.0013(14) 0.0011(15) 0.0041(14)
C17 0.0242(19) 0.0131(18) 0.032(2) -0.0023(14) 0.0065(16) -0.0002(14)
O21 0.0291(14) 0.0142(13) 0.0253(16) 0.0012(10) 0.0022(11) 0.0075(10)
O22 0.0239(13) 0.0099(12) 0.0273(15) 0.0019(10) 0.0025(11) 0.0054(10)
C21 0.0200(17) 0.0057(16) 0.024(2) -0.0020(13) -0.0044(14) -0.0017(12)
C22 0.0221(17) 0.0083(16) 0.0208(19) 0.0007(13) -0.0007(14) -0.0031(13)
C23 0.0206(17) 0.0074(17) 0.027(2) -0.0042(13) 0.0054(15) -0.0008(13)
C24 0.0203(17) 0.0090(16) 0.021(2) -0.0028(13) -0.0004(14) -0.0036(13)

loop_
_atom_type_symbol
_atom_type_description
_atom_type_scat_dispersion_real
_atom_type_scat_dispersion_imag
_atom_type_scat_source
C C 0.0033 0.0016 'International Tables Vol C Tables 4.2.6.8 and 6.1.1.4'
H H 0.0000 0.0000 'International Tables Vol C Tables 4.2.6.8 and 6.1.1.4'
N N 0.0061 0.0033 'International Tables Vol C Tables 4.2.6.8 and 6.1.1.4'
O O 0.0106 0.0060 'International Tables Vol C Tables 4.2.6.8 and 6.1.1.4'

loop_
_geom_angle_atom_site_label_1
_geom_angle_atom_site_label_2
_geom_angle_atom_site_label_3
_geom_angle
_geom_angle_site_symmetry_1
C12 N11 C16 123.3(3) .
N12 C12 N11 119.1(3) .
N12 C12 C13 123.1(3) .
N11 C12 C13 117.7(3) .
C14 C13 C12 118.8(3) .
C13 C14 C15 122.4(3) .
C16 C15 C14 116.8(3) .
C16 C15 C17 121.9(3) .
C14 C15 C17 121.3(3) .
C15 C16 N11 121.1(3) .
C22 C21 C23 119.2(3) .
C22 C21 C24 119.8(3) .
C23 C21 C24 121.0(3) .
C23 C22 C21 120.3(3) 3_667
C22 C23 C21 120.4(3) 3_667
O21 C24 O22 124.9(3) .
O21 C24 C21 117.9(3) .
O22 C24 C21 117.2(3) .

loop_
_geom_bond_atom_site_label_1
_geom_bond_atom_site_label_2
_geom_bond_distance
_geom_bond_site_symmetry_2
N11 C12 1.340(5) .
N11 C16 1.370(5) .
N12 C12 1.328(5) .
C12 C13 1.426(5) .
C13 C14 1.363(5) .
C14 C15 1.415(5) .
C15 C16 1.360(5) .
C15 C17 1.494(5) .
O21 C24 1.242(4) .
O22 C24 1.272(4) .
C21 C22 1.390(5) .
C21 C23 1.405(5) .
C21 C24 1.516(5) .
C22 C23 1.381(5) 3_667
C23 C22 1.381(5) 3_667

loop_
_geom_hbond_atom_site_label_D
_geom_hbond_atom_site_label_H
_geom_hbond_atom_site_label_A
_geom_hbond_distance_DH
_geom_hbond_distance_HA
_geom_hbond_distance_DA
_geom_hbond_angle_DHA
_geom_hbond_site_symmetry_A
N11 H11 O22 0.88 1.80 2.679(4) 174.5 4_775
N12 H12B O22 0.96 1.86 2.800(4) 168.3 1_654
N12 H12A O21 0.89 1.92 2.812(4) 172.7 4_775

loop_
_geom_torsion_atom_site_label_1
_geom_torsion_atom_site_label_2
_geom_torsion_atom_site_label_3
_geom_torsion_atom_site_label_4
_geom_torsion
_geom_torsion_site_symmetry_4
C16 N11 C12 N12 -178.6(3) .
C16 N11 C12 C13 0.8(5) .
N12 C12 C13 C14 178.8(3) .
N11 C12 C13 C14 -0.6(5) .
C12 C13 C14 C15 -0.1(5) .
C13 C14 C15 C16 0.6(5) .
C13 C14 C15 C17 -179.3(3) .
C14 C15 C16 N11 -0.4(5) .
C17 C15 C16 N11 179.5(3) .
C12 N11 C16 C15 -0.3(5) .
C23 C21 C22 C23 1.1(5) 3_667
C24 C21 C22 C23 -178.8(3) 3_667
C22 C21 C23 C22 -1.1(5) 3_667
C24 C21 C23 C22 178.8(3) 3_667
C22 C21 C24 O21 18.9(5) .
C23 C21 C24 O21 -161.0(3) .
C22 C21 C24 O22 -162.1(3) .
C23 C21 C24 O22 18.0(5) .
